data_7232554
loop_
_publ_author_name
'Ptak, Maciej'
'Dziuk, B\/la\.zej'
'Stefa\'nska, Dagmara'
'Hermanowicz, Krzysztof'

_publ_section_title
;
 The structural, phonon and optical properties of
 [CH3NH3]M0.5CrxAl0.5&#x2212;x(HCOO)3 (M = Na, K; x = 0, 0.025, 0.5)
 metal--organic framework perovskites for luminescence thermometry
;
_journal_name_full 'Physical Chemistry Chemical Physics'
_journal_paper_doi 10.1039/C9CP01043B
_journal_year 2019
_chemical_formula_sum 'C8 H18 Al K N2 O12'
_chemical_formula_weight 400.32
_space_group_crystal_system monoclinic
_space_group_IT_number 14
_space_group_name_Hall '-P 2yn'
_space_group_name_H-M_alt 'P 1 21/n 1'
_symmetry_space_group_name_Hall '-P 2yn'
_symmetry_space_group_name_H-M 'P 1 21/n 1'
_atom_sites_solution_hydrogens geom
_audit_creation_method SHELXL-2014/7
_audit_update_record
;
2018-06-05 deposited with the CCDC.    2019-03-18 downloaded from the CCDC.
;
_cell_angle_alpha 90
_cell_angle_beta 90.509(4)
_cell_angle_gamma 90
_cell_formula_units_Z 2
_cell_length_a 8.1568(4)
_cell_length_b 9.0289(4)
_cell_length_c 12.2380(6)
_cell_measurement_reflns_used 5822
_cell_measurement_temperature 100.0(1)
_cell_measurement_theta_max 25.999
_cell_measurement_theta_min 2.989
_cell_volume 901.26(7)
_computing_cell_refinement 'CrysAlisCCD (Oxford Diffraction Ltd., 2008)'
_computing_data_collection 'CrysAlisCCD (Oxford Diffraction Ltd., 2008)'
_computing_data_reduction 'CrysAlisCCD (Oxford Diffraction Ltd., 2008)'
_computing_molecular_graphics 'SHELXTL (Sheldrick, 2008)'
_computing_publication_material 'SHELXL-2014/7 (Sheldrick, 2014)'
_computing_structure_refinement 'SHELXL-2014/7 (Sheldrick, 2014)'
_computing_structure_solution 'SHELXS-2014/7 (Sheldrick, 2014)'
_diffrn_ambient_temperature 100.0(1)
_diffrn_detector_area_resol_mean '1024 x 1024 with blocks 2 x 2'
_diffrn_measured_fraction_theta_full 0.991
_diffrn_measured_fraction_theta_max 0.990
_diffrn_measurement_device_type Xcalibur
_diffrn_measurement_method \w--scan
_diffrn_radiation_type MoK\a
_diffrn_radiation_wavelength 0.71073
_diffrn_reflns_av_R_equivalents 0.0484
_diffrn_reflns_av_unetI/netI 0.0565
_diffrn_reflns_Laue_measured_fraction_full 0.991
_diffrn_reflns_Laue_measured_fraction_max 0.990
_diffrn_reflns_limit_h_max 10
_diffrn_reflns_limit_h_min -5
_diffrn_reflns_limit_k_max 11
_diffrn_reflns_limit_k_min -11
_diffrn_reflns_limit_l_max 15
_diffrn_reflns_limit_l_min -15
_diffrn_reflns_number 5822
_diffrn_reflns_point_group_measured_fraction_full 0.991
_diffrn_reflns_point_group_measured_fraction_max 0.990
_diffrn_reflns_theta_full 25.242
_diffrn_reflns_theta_max 25.999
_diffrn_reflns_theta_min 2.989
_diffrn_source 'fine-focus sealed tube'
_exptl_absorpt_coefficient_mu 0.402
_exptl_absorpt_correction_type none
_exptl_crystal_colour colorless
_exptl_crystal_density_diffrn 1.475
_exptl_crystal_density_method 'not measured'
_exptl_crystal_description plate
_exptl_crystal_F_000 416
_exptl_crystal_size_max 0.015
_exptl_crystal_size_mid 0.0125
_exptl_crystal_size_min 0.01
_refine_diff_density_max 0.328
_refine_diff_density_min -0.307
_refine_diff_density_rms 0.062
_refine_ls_extinction_method none
_refine_ls_goodness_of_fit_ref 0.871
_refine_ls_hydrogen_treatment constr
_refine_ls_matrix_type full
_refine_ls_number_parameters 114
_refine_ls_number_reflns 1741
_refine_ls_number_restraints 0
_refine_ls_restrained_S_all 0.871
_refine_ls_R_factor_all 0.0696
_refine_ls_R_factor_gt 0.0368
_refine_ls_shift/su_max 0.000
_refine_ls_shift/su_mean 0.000
_refine_ls_structure_factor_coef Fsqd
_refine_ls_weighting_details 'w=1/[\s^2^(Fo^2^)+(0.0293P)^2^+1.3845P] where P=(Fo^2^+2Fc^2^)/3'
_refine_ls_weighting_scheme calc
_refine_ls_wR_factor_gt 0.0691
_refine_ls_wR_factor_ref 0.0832
_reflns_Friedel_coverage 0.000
_reflns_number_gt 1234
_reflns_number_total 1741
_reflns_threshold_expression 'I > 2\s(I)'
_cod_data_source_file c9cp01043b2.cif
_cod_data_source_block 100K_CCDC2
_cod_database_code 7232554
_shelx_shelxl_version_number 2014/7
_shelx_space_group_comment
;
The symmetry employed for this shelxl refinement is uniquely defined
by the following loop, which should always be used as a source of
symmetry information in preference to the above space-group names.
They are only intended as comments.
;

loop_
_space_group_symop_operation_xyz
'x, y, z'
'-x+1/2, y+1/2, -z+1/2'
'-x, -y, -z'
'x-1/2, -y-1/2, z-1/2'

loop_
_atom_site_label
_atom_site_type_symbol
_atom_site_fract_x
_atom_site_fract_y
_atom_site_fract_z
_atom_site_U_iso_or_equiv
_atom_site_adp_type
_atom_site_occupancy
_atom_site_site_symmetry_order
_atom_site_calc_flag
_atom_site_refinement_flags_posn
_atom_site_refinement_flags_adp
_atom_site_refinement_flags_occupancy
K1 K 0.0000 0.0000 0.5000 0.0164(2) Uani 1 2 d S . P
Al1 Al 0.5000 0.5000 0.5000 0.0109(2) Uani 1 2 d S . P
O1 O 0.4393(2) 0.31132(18) 0.44669(14) 0.0139(4) Uani 1 1 d . . .
O2 O 0.2780(2) 0.1173(2) 0.42308(16) 0.0260(5) Uani 1 1 d . . .
O3 O 0.3091(2) 0.57979(18) 0.43193(14) 0.0137(4) Uani 1 1 d . . .
O4 O 0.0913(2) 0.7271(2) 0.42345(16) 0.0242(5) Uani 1 1 d . . .
O5 O 0.6229(2) 0.53010(18) 0.37097(13) 0.0140(4) Uani 1 1 d . . .
O6 O 0.6612(2) 0.5405(2) 0.19174(14) 0.0221(5) Uani 1 1 d . . .
N1 N 0.5009(3) 0.0509(2) 0.25733(18) 0.0183(5) Uani 1 1 d . . .
H1A H 0.4755 0.1034 0.1980 0.027 Uiso 1 1 calc R U .
H1B H 0.6069 0.0624 0.2730 0.027 Uiso 1 1 calc R U .
H1C H 0.4413 0.0823 0.3133 0.027 Uiso 1 1 calc R U .
C1 C 0.3120(3) 0.2370(3) 0.4666(2) 0.0213(6) Uani 1 1 d . . .
H1 H 0.2391 0.2748 0.5175 0.026 Uiso 1 1 calc R U .
C2 C 0.2211(3) 0.6850(3) 0.4661(2) 0.0180(6) Uani 1 1 d . . .
H2 H 0.2569 0.7349 0.5283 0.022 Uiso 1 1 calc R U .
C3 C 0.5765(3) 0.5139(3) 0.2727(2) 0.0179(6) Uani 1 1 d . . .
H3 H 0.4705 0.4794 0.2604 0.021 Uiso 1 1 calc R U .
C4 C 0.4662(4) -0.1073(3) 0.2368(3) 0.0312(7) Uani 1 1 d . . .
H4A H 0.5297 -0.1409 0.1760 0.047 Uiso 1 1 calc R U .
H4B H 0.3516 -0.1197 0.2205 0.047 Uiso 1 1 calc R U .
H4C H 0.4945 -0.1640 0.3006 0.047 Uiso 1 1 calc R U .

loop_
_atom_site_aniso_label
_atom_site_aniso_U_11
_atom_site_aniso_U_22
_atom_site_aniso_U_33
_atom_site_aniso_U_23
_atom_site_aniso_U_13
_atom_site_aniso_U_12
K1 0.0150(4) 0.0187(4) 0.0156(4) -0.0001(4) 0.0001(3) -0.0006(4)
Al1 0.0095(5) 0.0127(5) 0.0104(5) -0.0021(5) 0.0010(4) 0.0003(5)
O1 0.0106(9) 0.0156(9) 0.0155(9) -0.0030(7) 0.0016(7) -0.0036(8)
O2 0.0240(11) 0.0238(11) 0.0305(11) -0.0105(9) 0.0102(9) -0.0104(9)
O3 0.0108(8) 0.0164(9) 0.0139(9) -0.0026(7) 0.0006(7) 0.0016(7)
O4 0.0164(10) 0.0256(11) 0.0305(11) -0.0069(9) -0.0065(8) 0.0090(9)
O5 0.0126(9) 0.0190(10) 0.0106(9) -0.0018(7) 0.0011(7) -0.0016(7)
O6 0.0169(9) 0.0368(12) 0.0125(9) -0.0011(8) 0.0003(8) -0.0037(9)
N1 0.0145(11) 0.0234(11) 0.0170(11) -0.0016(10) 0.0004(9) 0.0019(10)
C1 0.0185(14) 0.0250(16) 0.0206(15) -0.0078(12) 0.0076(12) -0.0021(12)
C2 0.0158(14) 0.0199(14) 0.0183(14) -0.0048(12) -0.0007(11) 0.0005(12)
C3 0.0104(12) 0.0251(15) 0.0182(14) -0.0029(12) 0.0011(10) -0.0022(12)
C4 0.0350(18) 0.0253(16) 0.0333(18) -0.0045(14) 0.0017(14) 0.0049(14)

loop_
_atom_type_symbol
_atom_type_description
_atom_type_scat_dispersion_real
_atom_type_scat_dispersion_imag
_atom_type_scat_source
C C 0.0033 0.0016 'International Tables Vol C Tables 4.2.6.8 and 6.1.1.4'
H H 0.0000 0.0000 'International Tables Vol C Tables 4.2.6.8 and 6.1.1.4'
O O 0.0106 0.0060 'International Tables Vol C Tables 4.2.6.8 and 6.1.1.4'
N N 0.0061 0.0033 'International Tables Vol C Tables 4.2.6.8 and 6.1.1.4'
K K 0.2009 0.2494 'International Tables Vol C Tables 4.2.6.8 and 6.1.1.4'
Al Al 0.0645 0.0514 'International Tables Vol C Tables 4.2.6.8 and 6.1.1.4'

loop_
_geom_angle_atom_site_label_1
_geom_angle_atom_site_label_2
_geom_angle_atom_site_label_3
_geom_angle
_geom_angle_site_symmetry_1
_geom_angle_site_symmetry_3
O2 K1 O2 180.0 3_556 .
O2 K1 O6 92.76(6) 3_556 4_566
O2 K1 O6 87.24(6) . 4_566
O2 K1 O6 87.24(6) 3_556 2_545
O2 K1 O6 92.76(6) . 2_545
O6 K1 O6 180.0 4_566 2_545
O2 K1 O4 89.89(6) 3_556 1_545
O2 K1 O4 90.11(6) . 1_545
O6 K1 O4 92.50(6) 4_566 1_545
O6 K1 O4 87.50(6) 2_545 1_545
O2 K1 O4 90.11(6) 3_556 3_566
O2 K1 O4 89.89(6) . 3_566
O6 K1 O4 87.50(6) 4_566 3_566
O6 K1 O4 92.50(6) 2_545 3_566
O4 K1 O4 180.0 1_545 3_566
O2 K1 C1 19.91(6) 3_556 3_556
O2 K1 C1 160.09(6) . 3_556
O6 K1 C1 99.90(6) 4_566 3_556
O6 K1 C1 80.10(6) 2_545 3_556
O4 K1 C1 71.15(6) 1_545 3_556
O4 K1 C1 108.85(6) 3_566 3_556
O2 K1 C1 160.09(6) 3_556 .
O2 K1 C1 19.91(6) . .
O6 K1 C1 80.10(6) 4_566 .
O6 K1 C1 99.90(6) 2_545 .
O4 K1 C1 108.85(6) 1_545 .
O4 K1 C1 71.15(6) 3_566 .
C1 K1 C1 180.0 3_556 .
O2 K1 C3 77.80(6) 3_556 4_566
O2 K1 C3 102.20(6) . 4_566
O6 K1 C3 19.53(5) 4_566 4_566
O6 K1 C3 160.47(5) 2_545 4_566
O4 K1 C3 104.76(6) 1_545 4_566
O4 K1 C3 75.24(6) 3_566 4_566
C1 K1 C3 89.41(6) 3_556 4_566
C1 K1 C3 90.59(6) . 4_566
O2 K1 C3 102.20(6) 3_556 2_545
O2 K1 C3 77.80(6) . 2_545
O6 K1 C3 160.47(5) 4_566 2_545
O6 K1 C3 19.53(5) 2_545 2_545
O4 K1 C3 75.24(6) 1_545 2_545
O4 K1 C3 104.76(6) 3_566 2_545
C1 K1 C3 90.59(6) 3_556 2_545
C1 K1 C3 89.41(6) . 2_545
C3 K1 C3 180.0 4_566 2_545
O2 K1 C2 99.43(6) 3_556 1_545
O2 K1 C2 80.57(6) . 1_545
O6 K1 C2 74.83(6) 4_566 1_545
O6 K1 C2 105.17(6) 2_545 1_545
O4 K1 C2 19.79(6) 1_545 1_545
O4 K1 C2 160.21(6) 3_566 1_545
C1 K1 C2 83.39(6) 3_556 1_545
C1 K1 C2 96.61(6) . 1_545
C3 K1 C2 89.77(6) 4_566 1_545
C3 K1 C2 90.23(6) 2_545 1_545
O2 K1 C2 80.57(6) 3_556 3_566
O2 K1 C2 99.43(6) . 3_566
O6 K1 C2 105.17(6) 4_566 3_566
O6 K1 C2 74.83(6) 2_545 3_566
O4 K1 C2 160.21(6) 1_545 3_566
O4 K1 C2 19.79(6) 3_566 3_566
C1 K1 C2 96.61(6) 3_556 3_566
C1 K1 C2 83.39(6) . 3_566
C3 K1 C2 90.23(6) 4_566 3_566
C3 K1 C2 89.77(6) 2_545 3_566
C2 K1 C2 180.00(9) 1_545 3_566
O1 Al1 O1 180.0 . 3_666
O1 Al1 O5 91.11(7) . 3_666
O1 Al1 O5 88.89(7) 3_666 3_666
O1 Al1 O5 88.89(7) . .
O1 Al1 O5 91.11(7) 3_666 .
O5 Al1 O5 180.0 3_666 .
O1 Al1 O3 91.20(7) . 3_666
O1 Al1 O3 88.80(7) 3_666 3_666
O5 Al1 O3 91.01(7) 3_666 3_666
O5 Al1 O3 88.99(7) . 3_666
O1 Al1 O3 88.80(7) . .
O1 Al1 O3 91.20(7) 3_666 .
O5 Al1 O3 88.99(7) 3_666 .
O5 Al1 O3 91.01(7) . .
O3 Al1 O3 180.00(6) 3_666 .
C1 O1 Al1 128.80(17) . .
C1 O2 K1 112.42(17) . .
C2 O3 Al1 127.26(17) . .
C2 O4 K1 111.50(17) . 1_565
C3 O5 Al1 128.20(16) . .
C3 O6 K1 113.46(15) . 2
C4 N1 H1A 109.5 . .
C4 N1 H1B 109.5 . .
H1A N1 H1B 109.5 . .
C4 N1 H1C 109.5 . .
H1A N1 H1C 109.5 . .
H1B N1 H1C 109.5 . .
O2 C1 O1 124.3(2) . .
O2 C1 K1 47.66(13) . .
O1 C1 K1 171.78(19) . .
O2 C1 H1 117.8 . .
O1 C1 H1 117.8 . .
K1 C1 H1 70.2 . .
O4 C2 O3 125.4(3) . .
O4 C2 K1 48.71(13) . 1_565
O3 C2 K1 166.89(18) . 1_565
O4 C2 H2 117.3 . .
O3 C2 H2 117.3 . .
K1 C2 H2 70.0 1_565 .
O6 C3 O5 125.1(2) . .
O6 C3 K1 47.01(12) . 2
O5 C3 K1 171.78(18) . 2
O6 C3 H3 117.5 . .
O5 C3 H3 117.5 . .
K1 C3 H3 70.5 2 .
N1 C4 H4A 109.5 . .
N1 C4 H4B 109.5 . .
H4A C4 H4B 109.5 . .
N1 C4 H4C 109.5 . .
H4A C4 H4C 109.5 . .
H4B C4 H4C 109.5 . .

loop_
_geom_bond_atom_site_label_1
_geom_bond_atom_site_label_2
_geom_bond_distance
_geom_bond_site_symmetry_2
K1 O2 2.6812(18) 3_556
K1 O2 2.6813(18) .
K1 O6 2.7045(17) 4_566
K1 O6 2.7045(17) 2_545
K1 O4 2.7414(18) 1_545
K1 O4 2.7414(18) 3_566
K1 C1 3.353(3) 3_556
K1 C1 3.353(3) .
K1 C3 3.392(3) 4_566
K1 C3 3.392(3) 2_545
K1 C2 3.395(3) 1_545
K1 C2 3.395(3) 3_566
Al1 O1 1.8888(16) .
Al1 O1 1.8888(16) 3_666
Al1 O5 1.8973(16) 3_666
Al1 O5 1.8973(16) .
Al1 O3 1.9011(16) 3_666
Al1 O3 1.9011(16) .
O1 C1 1.261(3) .
O2 C1 1.235(3) .
O3 C2 1.264(3) .
O4 C2 1.236(3) .
O4 K1 2.7414(18) 1_565
O5 C3 1.266(3) .
O6 C3 1.236(3) .
O6 K1 2.7044(17) 2
N1 C4 1.477(4) .
N1 H1A 0.8900 .
N1 H1B 0.8900 .
N1 H1C 0.8900 .
C1 H1 0.9300 .
C2 K1 3.395(3) 1_565
C2 H2 0.9300 .
C3 K1 3.392(3) 2
C3 H3 0.9300 .
C4 H4A 0.9600 .
C4 H4B 0.9600 .
C4 H4C 0.9600 .

loop_
_geom_hbond_atom_site_label_D
_geom_hbond_atom_site_label_H
_geom_hbond_atom_site_label_A
_geom_hbond_distance_DH
_geom_hbond_distance_HA
_geom_hbond_distance_DA
_geom_hbond_angle_DHA
_geom_hbond_site_symmetry_A
C1 H1 O5 0.93 2.49 2.938(3) 109.7 3_666
N1 H1A O4 0.89 1.93 2.822(3) 175.3 2_545
N1 H1B O6 0.89 1.95 2.822(3) 167.5 2_645
N1 H1C O1 0.89 2.63 3.342(3) 137.2 .
N1 H1C O2 0.89 1.93 2.801(3) 167.2 .

loop_
_geom_torsion_atom_site_label_1
_geom_torsion_atom_site_label_2
_geom_torsion_atom_site_label_3
_geom_torsion_atom_site_label_4
_geom_torsion
_geom_torsion_site_symmetry_1
_geom_torsion_site_symmetry_4
O5 Al1 O1 C1 27.5(2) 3_666 .
O5 Al1 O1 C1 -152.5(2) . .
O3 Al1 O1 C1 118.6(2) 3_666 .
O3 Al1 O1 C1 -61.4(2) . .
O1 Al1 O5 C3 50.9(2) . .
O1 Al1 O5 C3 -129.1(2) 3_666 .
O3 Al1 O5 C3 142.1(2) 3_666 .
O3 Al1 O5 C3 -37.9(2) . .
K1 O2 C1 O1 177.7(2) . .
Al1 O1 C1 O2 175.8(2) . .
K1 O4 C2 O3 -165.1(2) 1_565 .
Al1 O3 C2 O4 -174.6(2) . .
Al1 O3 C2 K1 126.7(7) . 1_565
K1 O6 C3 O5 -177.3(2) 2 .
Al1 O5 C3 O6 177.31(19) . .
